data_7250527
loop_
_publ_author_name
'Ahmed, Naushad'
'Nabi, Rizwan'
'Zhang, Xiaoguang'
'Darensbourg, Donald J.'

_publ_section_title
;
 Ladder-type 1D coordination polymer of Dy(iii): synthesis and
 investigation of magnetic behaviour
;
_journal_issue 26
_journal_name_full CrystEngComm
_journal_page_first 4508
_journal_page_last 4515
_journal_paper_doi 10.1039/D5CE00491H
_journal_volume 27
_journal_year 2025
_chemical_formula_moiety 'C25 H25 Cl Dy N5 O5'
_chemical_formula_sum 'C25 H25 Cl Dy N5 O5'
_chemical_formula_weight 673.45
_space_group_crystal_system monoclinic
_space_group_IT_number 14
_space_group_name_Hall '-P 2ybc'
_space_group_name_H-M_alt 'P 1 21/c 1'
_atom_sites_solution_hydrogens mixed
_audit_creation_method SHELXL-2019/1
_audit_update_record
;
2025-03-24 deposited with the CCDC.	2025-06-06 downloaded from the CCDC.
;
_cell_angle_alpha 90
_cell_angle_beta 94.0002(5)
_cell_angle_gamma 90
_cell_formula_units_Z 4
_cell_length_a 7.54622(4)
_cell_length_b 25.77176(17)
_cell_length_c 13.72571(7)
_cell_measurement_reflns_used 31902
_cell_measurement_temperature 100(2)
_cell_measurement_theta_max 78.6250
_cell_measurement_theta_min 3.4200
_cell_volume 2662.86(3)
_computing_structure_refinement 'SHELXL-2019/1 (Sheldrick, 2019)'
_diffrn_ambient_temperature 100(2)
_diffrn_measured_fraction_theta_full 1.000
_diffrn_measured_fraction_theta_max 0.987
_diffrn_measurement_device_type 'XtaLAB Synergy, Dualflex, HyPix'
_diffrn_measurement_method '\w scans'
_diffrn_radiation_type CuK\a
_diffrn_radiation_wavelength 1.54184
_diffrn_reflns_av_R_equivalents 0.0337
_diffrn_reflns_av_unetI/netI 0.0175
_diffrn_reflns_Laue_measured_fraction_full 1.000
_diffrn_reflns_Laue_measured_fraction_max 0.987
_diffrn_reflns_limit_h_max 9
_diffrn_reflns_limit_h_min -6
_diffrn_reflns_limit_k_max 32
_diffrn_reflns_limit_k_min -32
_diffrn_reflns_limit_l_max 17
_diffrn_reflns_limit_l_min -17
_diffrn_reflns_number 53033
_diffrn_reflns_point_group_measured_fraction_full 1.000
_diffrn_reflns_point_group_measured_fraction_max 0.987
_diffrn_reflns_theta_full 67.684
_diffrn_reflns_theta_max 80.074
_diffrn_reflns_theta_min 3.430
_diffrn_source 'micro-focus sealed X-ray tube'
_exptl_absorpt_coefficient_mu 16.312
_exptl_absorpt_correction_T_max 1.00000
_exptl_absorpt_correction_T_min 0.78599
_exptl_absorpt_correction_type multi-scan
_exptl_absorpt_process_details
;
CrysAlisPro 1.171.43.103a (Rigaku Oxford Diffraction, 2023)
Empirical absorption correction using spherical harmonics,
implemented in SCALE3 ABSPACK scaling algorithm.
;
_exptl_crystal_colour Yellow
_exptl_crystal_density_diffrn 1.680
_exptl_crystal_description Needle
_exptl_crystal_F_000 1332
_exptl_crystal_size_max 0.35
_exptl_crystal_size_mid 0.24
_exptl_crystal_size_min 0.18
_refine_diff_density_max 0.772
_refine_diff_density_min -0.967
_refine_diff_density_rms 0.083
_refine_ls_extinction_method none
_refine_ls_goodness_of_fit_ref 1.108
_refine_ls_hydrogen_treatment mixed
_refine_ls_matrix_type full
_refine_ls_number_parameters 341
_refine_ls_number_reflns 5746
_refine_ls_number_restraints 3
_refine_ls_restrained_S_all 1.108
_refine_ls_R_factor_all 0.0264
_refine_ls_R_factor_gt 0.0256
_refine_ls_shift/su_max 0.001
_refine_ls_shift/su_mean 0.000
_refine_ls_structure_factor_coef Fsqd
_refine_ls_weighting_details 'w=1/[\s^2^(Fo^2^)+(0.0339P)^2^+3.4644P] where P=(Fo^2^+2Fc^2^)/3'
_refine_ls_weighting_scheme calc
_refine_ls_wR_factor_gt 0.0672
_refine_ls_wR_factor_ref 0.0677
_reflns_Friedel_coverage 0.000
_reflns_number_gt 5593
_reflns_number_total 5746
_reflns_threshold_expression 'I > 2\s(I)'
_cod_data_source_file d5ce00491h2.cif
_cod_data_source_block Dy_1D
_cod_depositor_comments 'Adding full bibliography for 7250527.cif.'
_cod_database_code 7250527
_shelx_shelxl_version_number 2019/1
_shelx_space_group_comment
;
The symmetry employed for this shelxl refinement is uniquely defined
by the following loop, which should always be used as a source of
symmetry information in preference to the above space-group names.
They are only intended as comments.
;
_shelx_estimated_absorpt_t_max 1.00000
_shelx_estimated_absorpt_t_min 0.78599
_olex2_refinement_description
;
1. Restrained distances
 O5-H5
 0.87 with sigma of 0.01
 Dy1-H5
 2.981689 with sigma of 0.02
 C24-H5
 1.922501 with sigma of 0.02
2.a Secondary CH2 refined with riding coordinates:
 C24(H24A,H24B)
2.b Aromatic/amide H refined with riding coordinates:
 N3(H3), C5(H5A), C19(H19), C4(H4), C12(H12), C17(H17), C9(H9), C3(H3B),
 C11(H11), C10(H10), C18(H18), C2(H2)
2.c Idealised Me refined as rotating group:
 C23(H23A,H23B,H23C), C22(H22A,H22B,H22C), C25(H25A,H25B,H25C)
2.d Idealised tetrahedral OH refined as rotating group:
 O3(H3A)
;

loop_
_space_group_symop_operation_xyz
'x, y, z'
'-x, y+1/2, -z+1/2'
'-x, -y, -z'
'x, -y-1/2, z-1/2'

loop_
_atom_site_label
_atom_site_type_symbol
_atom_site_fract_x
_atom_site_fract_y
_atom_site_fract_z
_atom_site_U_iso_or_equiv
_atom_site_adp_type
_atom_site_occupancy
_atom_site_site_symmetry_order
_atom_site_calc_flag
_atom_site_refinement_flags_posn
_atom_site_refinement_flags_adp
_atom_site_refinement_flags_occupancy
_atom_site_disorder_assembly
_atom_site_disorder_group
Dy1 Dy 0.69845(2) 0.30746(2) 0.52561(2) 0.01515(6) Uani 1 1 d D . . . .
Cl1 Cl 0.37467(8) 0.32305(2) 0.59177(4) 0.02104(12) Uani 1 1 d . . . . .
O4 O 0.6491(2) 0.38456(7) 0.44793(12) 0.0194(3) Uani 1 1 d . . . . .
O1 O 0.8874(2) 0.23713(7) 0.93055(12) 0.0187(3) Uani 1 1 d . . . . .
O2 O 0.7862(2) 0.33368(7) 0.68819(13) 0.0211(4) Uani 1 1 d . . . . .
O5 O 0.9775(2) 0.35176(7) 0.52862(15) 0.0262(4) Uani 1 1 d D . . . .
H5 H 1.0791(16) 0.3361(7) 0.526(3) 0.039 Uiso 1 1 d D U . . .
N1 N 0.5618(3) 0.22006(8) 0.48484(14) 0.0168(4) Uani 1 1 d . . . . .
N3 N 0.8054(3) 0.25121(8) 0.74325(15) 0.0165(4) Uani 1 1 d . . . . .
H3 H 0.837170 0.228660 0.789363 0.020 Uiso 1 1 calc R U . . .
O3 O 0.2473(3) 0.41081(8) 0.22619(17) 0.0397(6) Uani 1 1 d . . . . .
H3A H 0.277909 0.382752 0.253587 0.060 Uiso 1 1 calc R U . . .
N4 N 0.4940(3) 0.30364(8) 0.37854(16) 0.0177(4) Uani 1 1 d . . . . .
N2 N 0.7288(3) 0.23614(8) 0.65369(14) 0.0162(4) Uani 1 1 d . . . . .
N5 N 0.4375(3) 0.35010(8) 0.33694(15) 0.0182(4) Uani 1 1 d . . . . .
C6 C 0.9136(3) 0.31971(10) 0.85000(18) 0.0174(5) Uani 1 1 d . . . . .
C20 C 0.6150(3) 0.17753(10) 0.53639(17) 0.0169(5) Uani 1 1 d . . . . .
C13 C 0.4771(3) 0.44210(10) 0.34350(18) 0.0191(5) Uani 1 1 d . . . . .
C5 C 0.9673(3) 0.37187(10) 0.85770(18) 0.0201(5) Uani 1 1 d . . . . .
H5A H 0.940422 0.394713 0.804385 0.024 Uiso 1 1 calc R U . . .
C16 C 0.4703(3) 0.21369(10) 0.39724(17) 0.0175(5) Uani 1 1 d . . . . .
C19 C 0.5822(3) 0.12762(10) 0.50145(19) 0.0210(5) Uani 1 1 d . . . . .
H19 H 0.620269 0.098311 0.539341 0.025 Uiso 1 1 calc R U . . .
C21 C 0.7080(3) 0.18753(9) 0.63401(18) 0.0170(5) Uani 1 1 d . . . . .
C14 C 0.5262(3) 0.38961(10) 0.37962(17) 0.0175(5) Uani 1 1 d . . . . .
C4 C 1.0582(4) 0.39056(11) 0.9412(2) 0.0247(5) Uani 1 1 d . . . . .
H4 H 1.091103 0.426099 0.946231 0.030 Uiso 1 1 calc R U . . .
C12 C 0.5643(3) 0.48523(10) 0.3856(2) 0.0224(5) Uani 1 1 d . . . . .
H12 H 0.658227 0.479971 0.434365 0.027 Uiso 1 1 calc R U . . .
C7 C 0.8287(3) 0.30272(9) 0.75577(18) 0.0171(5) Uani 1 1 d . . . . .
C1 C 0.9473(3) 0.28526(10) 0.93042(17) 0.0172(5) Uani 1 1 d . . . . .
C17 C 0.4354(3) 0.16473(10) 0.35767(18) 0.0205(5) Uani 1 1 d . . . . .
H17 H 0.372998 0.161181 0.295491 0.025 Uiso 1 1 calc R U . . .
C9 C 0.2942(4) 0.50100(12) 0.2424(2) 0.0327(7) Uani 1 1 d . . . . .
H9 H 0.202531 0.506821 0.192623 0.039 Uiso 1 1 calc R U . . .
C8 C 0.3396(4) 0.45040(11) 0.27005(19) 0.0259(6) Uani 1 1 d . . . . .
C15 C 0.4120(3) 0.26231(10) 0.34714(17) 0.0168(5) Uani 1 1 d . . . . .
C3 C 1.1011(3) 0.35636(11) 1.01827(19) 0.0243(5) Uani 1 1 d . . . . .
H3B H 1.167660 0.368495 1.075047 0.029 Uiso 1 1 calc R U . . .
C23 C 0.2637(3) 0.26351(10) 0.26911(19) 0.0222(5) Uani 1 1 d . . . . .
H23A H 0.170897 0.287247 0.288339 0.033 Uiso 1 1 calc R U . . .
H23B H 0.213980 0.228572 0.260016 0.033 Uiso 1 1 calc R U . . .
H23C H 0.309006 0.275479 0.207795 0.033 Uiso 1 1 calc R U . . .
C11 C 0.5183(4) 0.53510(11) 0.3587(2) 0.0269(6) Uani 1 1 d . . . . .
H11 H 0.579049 0.563873 0.388601 0.032 Uiso 1 1 calc R U . . .
C22 C 0.7719(4) 0.14299(10) 0.69710(18) 0.0214(5) Uani 1 1 d . . . . .
H22A H 0.872612 0.126235 0.668456 0.032 Uiso 1 1 calc R U . . .
H22B H 0.675480 0.117810 0.701574 0.032 Uiso 1 1 calc R U . . .
H22C H 0.809404 0.155772 0.762554 0.032 Uiso 1 1 calc R U . . .
C10 C 0.3816(4) 0.54275(11) 0.2869(2) 0.0285(6) Uani 1 1 d . . . . .
H10 H 0.347765 0.577045 0.268295 0.034 Uiso 1 1 calc R U . . .
C18 C 0.4929(3) 0.12120(10) 0.41012(19) 0.0216(5) Uani 1 1 d . . . . .
H18 H 0.471597 0.087451 0.384060 0.026 Uiso 1 1 calc R U . . .
C24 C 1.0091(4) 0.40562(11) 0.5525(2) 0.0292(6) Uani 1 1 d D . . . .
H24A H 1.095906 0.408391 0.609795 0.035 Uiso 1 1 calc R U . . .
H24B H 0.896926 0.422267 0.569288 0.035 Uiso 1 1 calc R U . . .
C2 C 1.0479(4) 0.30513(11) 1.01282(19) 0.0220(5) Uani 1 1 d . . . . .
H2 H 1.079865 0.282592 1.065945 0.026 Uiso 1 1 calc R U . . .
C25 C 1.0797(5) 0.43246(14) 0.4666(3) 0.0414(8) Uani 1 1 d . . . . .
H25A H 0.990757 0.431099 0.411089 0.062 Uiso 1 1 calc R U . . .
H25B H 1.188585 0.415108 0.449021 0.062 Uiso 1 1 calc R U . . .
H25C H 1.106073 0.468747 0.483315 0.062 Uiso 1 1 calc R U . . .

loop_
_atom_site_aniso_label
_atom_site_aniso_U_11
_atom_site_aniso_U_22
_atom_site_aniso_U_33
_atom_site_aniso_U_23
_atom_site_aniso_U_13
_atom_site_aniso_U_12
Dy1 0.01822(8) 0.01473(8) 0.01171(8) 0.00001(5) -0.00453(5) -0.00039(5)
Cl1 0.0217(3) 0.0234(3) 0.0176(3) 0.0006(2) -0.0013(2) 0.0021(2)
O4 0.0233(9) 0.0170(8) 0.0168(8) 0.0023(7) -0.0075(7) -0.0012(7)
O1 0.0195(8) 0.0217(9) 0.0145(8) 0.0028(6) -0.0019(6) 0.0006(7)
O2 0.0300(9) 0.0153(8) 0.0165(8) 0.0008(7) -0.0084(7) 0.0010(7)
O5 0.0199(9) 0.0213(9) 0.0369(11) -0.0065(8) -0.0017(8) -0.0017(7)
N1 0.0164(9) 0.0206(10) 0.0131(9) -0.0008(8) -0.0009(7) 0.0011(8)
N3 0.0215(10) 0.0164(10) 0.0109(9) -0.0002(7) -0.0047(7) 0.0015(8)
O3 0.0562(14) 0.0237(10) 0.0347(12) -0.0033(9) -0.0294(10) 0.0057(10)
N4 0.0202(10) 0.0170(10) 0.0156(10) 0.0017(7) -0.0020(8) 0.0005(8)
N2 0.0191(9) 0.0190(10) 0.0099(9) -0.0013(7) -0.0026(7) 0.0004(8)
N5 0.0217(10) 0.0171(10) 0.0151(9) 0.0004(8) -0.0035(8) 0.0011(8)
C6 0.0179(11) 0.0202(12) 0.0134(11) -0.0015(9) -0.0037(9) 0.0008(9)
C20 0.0182(11) 0.0191(12) 0.0130(11) -0.0003(9) -0.0004(9) -0.0004(9)
C13 0.0230(12) 0.0181(12) 0.0158(11) 0.0027(9) -0.0007(9) 0.0022(9)
C5 0.0214(12) 0.0198(12) 0.0183(12) -0.0020(9) -0.0033(9) 0.0005(9)
C16 0.0181(11) 0.0197(12) 0.0146(11) 0.0003(9) -0.0007(9) -0.0010(9)
C19 0.0261(12) 0.0173(12) 0.0194(12) 0.0007(9) -0.0005(10) -0.0005(10)
C21 0.0198(12) 0.0186(12) 0.0123(11) 0.0002(9) -0.0002(9) -0.0014(9)
C14 0.0173(11) 0.0203(12) 0.0145(11) 0.0022(9) -0.0016(8) 0.0005(9)
C4 0.0249(13) 0.0251(13) 0.0237(13) -0.0066(10) -0.0017(10) -0.0040(10)
C12 0.0228(12) 0.0212(13) 0.0226(12) 0.0021(10) -0.0025(10) -0.0014(10)
C7 0.0169(11) 0.0191(12) 0.0148(11) -0.0009(9) -0.0026(9) 0.0015(9)
C1 0.0163(11) 0.0215(12) 0.0134(11) -0.0009(9) -0.0012(8) 0.0026(9)
C17 0.0232(12) 0.0221(13) 0.0160(11) -0.0032(10) -0.0014(9) -0.0053(10)
C9 0.0450(17) 0.0273(15) 0.0235(13) 0.0031(11) -0.0136(12) 0.0098(13)
C8 0.0359(15) 0.0226(13) 0.0177(12) -0.0020(10) -0.0080(11) 0.0024(11)
C15 0.0174(11) 0.0205(12) 0.0123(10) -0.0012(9) -0.0002(8) 0.0000(9)
C3 0.0222(12) 0.0341(15) 0.0162(12) -0.0058(10) -0.0009(9) -0.0045(11)
C23 0.0230(12) 0.0238(13) 0.0184(12) -0.0014(10) -0.0079(10) -0.0007(10)
C11 0.0298(14) 0.0203(13) 0.0305(14) 0.0013(11) 0.0006(11) -0.0017(11)
C22 0.0294(13) 0.0179(12) 0.0166(11) 0.0022(9) -0.0013(10) 0.0017(10)
C10 0.0391(16) 0.0223(13) 0.0241(13) 0.0035(11) 0.0009(11) 0.0077(11)
C18 0.0272(13) 0.0188(12) 0.0186(12) -0.0051(10) -0.0001(10) -0.0045(10)
C24 0.0259(13) 0.0247(14) 0.0366(16) -0.0090(12) -0.0012(11) -0.0035(11)
C2 0.0210(12) 0.0327(15) 0.0118(11) 0.0002(9) -0.0019(9) -0.0012(10)
C25 0.0355(17) 0.0333(17) 0.056(2) 0.0019(15) 0.0077(15) -0.0076(13)

loop_
_atom_type_symbol
_atom_type_description
_atom_type_scat_dispersion_real
_atom_type_scat_dispersion_imag
_atom_type_scat_source
C C 0.0181 0.0091 'International Tables Vol C Tables 4.2.6.8 and 6.1.1.4'
H H 0.0000 0.0000 'International Tables Vol C Tables 4.2.6.8 and 6.1.1.4'
Cl Cl 0.3639 0.7018 'International Tables Vol C Tables 4.2.6.8 and 6.1.1.4'
Dy Dy -9.8046 9.8477 'International Tables Vol C Tables 4.2.6.8 and 6.1.1.4'
N N 0.0311 0.0180 'International Tables Vol C Tables 4.2.6.8 and 6.1.1.4'
O O 0.0492 0.0322 'International Tables Vol C Tables 4.2.6.8 and 6.1.1.4'

loop_
_geom_angle_atom_site_label_1
_geom_angle_atom_site_label_2
_geom_angle_atom_site_label_3
_geom_angle
_geom_angle_site_symmetry_1
_geom_angle_site_symmetry_3
_geom_angle_publ_flag
O4 Dy1 Cl1 84.55(5) . . ?
O4 Dy1 O1 104.93(6) . 4_565 ?
O4 Dy1 O2 102.54(6) . . ?
O4 Dy1 O5 72.91(7) . . ?
O4 Dy1 N1 128.69(6) . . ?
O4 Dy1 N4 64.95(6) . . ?
O4 Dy1 N2 163.74(6) . . ?
O1 Dy1 Cl1 151.15(4) 4_565 . ?
O1 Dy1 O2 121.96(6) 4_565 . ?
O1 Dy1 O5 70.70(6) 4_565 . ?
O1 Dy1 N1 71.87(6) 4_565 . ?
O1 Dy1 N4 83.84(6) 4_565 . ?
O1 Dy1 N2 90.09(6) 4_565 . ?
O2 Dy1 Cl1 80.87(5) . . ?
O2 Dy1 O5 70.21(7) . . ?
O2 Dy1 N1 122.95(6) . . ?
O2 Dy1 N4 154.10(7) . . ?
O2 Dy1 N2 63.35(6) . . ?
O5 Dy1 Cl1 137.75(5) . . ?
O5 Dy1 N1 140.80(6) . . ?
O5 Dy1 N4 122.33(7) . . ?
O5 Dy1 N2 107.22(7) . . ?
N1 Dy1 Cl1 80.90(5) . . ?
N1 Dy1 N2 61.57(6) . . ?
N4 Dy1 Cl1 75.56(5) . . ?
N4 Dy1 N1 63.80(7) . . ?
N4 Dy1 N2 124.10(7) . . ?
N2 Dy1 Cl1 85.13(5) . . ?
C14 O4 Dy1 121.29(16) . . ?
C1 O1 Dy1 133.97(15) . 4_566 ?
C7 O2 Dy1 123.71(16) . . ?
Dy1 O5 H5 123.7(13) . . ?
C24 O5 Dy1 126.45(16) . . ?
C24 O5 H5 108.9(13) . . ?
C20 N1 Dy1 120.43(16) . . ?
C20 N1 C16 118.8(2) . . ?
C16 N1 Dy1 118.71(16) . . ?
N2 N3 H3 122.1 . . ?
C7 N3 H3 122.1 . . ?
C7 N3 N2 115.7(2) . . ?
C8 O3 H3A 109.5 . . ?
N5 N4 Dy1 117.60(15) . . ?
C15 N4 Dy1 124.51(16) . . ?
C15 N4 N5 116.8(2) . . ?
N3 N2 Dy1 115.17(14) . . ?
C21 N2 Dy1 123.63(16) . . ?
C21 N2 N3 119.9(2) . . ?
C14 N5 N4 110.5(2) . . ?
C5 C6 C7 117.2(2) . . ?
C5 C6 C1 120.2(2) . . ?
C1 C6 C7 122.6(2) . . ?
N1 C20 C19 122.1(2) . . ?
N1 C20 C21 115.8(2) . . ?
C19 C20 C21 122.1(2) . . ?
C12 C13 C14 119.3(2) . . ?
C12 C13 C8 118.5(2) . . ?
C8 C13 C14 122.2(2) . . ?
C6 C5 H5A 119.3 . . ?
C4 C5 C6 121.3(2) . . ?
C4 C5 H5A 119.3 . . ?
N1 C16 C17 121.8(2) . . ?
N1 C16 C15 115.2(2) . . ?
C17 C16 C15 123.0(2) . . ?
C20 C19 H19 120.5 . . ?
C20 C19 C18 119.0(2) . . ?
C18 C19 H19 120.5 . . ?
N2 C21 C20 113.5(2) . . ?
N2 C21 C22 126.5(2) . . ?
C20 C21 C22 120.0(2) . . ?
O4 C14 N5 124.1(2) . . ?
O4 C14 C13 119.4(2) . . ?
N5 C14 C13 116.5(2) . . ?
C5 C4 H4 120.5 . . ?
C5 C4 C3 118.9(3) . . ?
C3 C4 H4 120.5 . . ?
C13 C12 H12 119.0 . . ?
C11 C12 C13 122.0(2) . . ?
C11 C12 H12 119.0 . . ?
O2 C7 N3 120.7(2) . . ?
O2 C7 C6 122.5(2) . . ?
N3 C7 C6 116.8(2) . . ?
O1 C1 C6 122.9(2) . . ?
O1 C1 C2 120.3(2) . . ?
C2 C1 C6 116.8(2) . . ?
C16 C17 H17 120.4 . . ?
C18 C17 C16 119.2(2) . . ?
C18 C17 H17 120.4 . . ?
C8 C9 H9 119.8 . . ?
C10 C9 H9 119.8 . . ?
C10 C9 C8 120.5(3) . . ?
O3 C8 C13 122.2(2) . . ?
O3 C8 C9 118.4(2) . . ?
C9 C8 C13 119.4(3) . . ?
N4 C15 C16 115.0(2) . . ?
N4 C15 C23 122.7(2) . . ?
C16 C15 C23 122.2(2) . . ?
C4 C3 H3B 119.6 . . ?
C2 C3 C4 120.7(2) . . ?
C2 C3 H3B 119.6 . . ?
C15 C23 H23A 109.5 . . ?
C15 C23 H23B 109.5 . . ?
C15 C23 H23C 109.5 . . ?
H23A C23 H23B 109.5 . . ?
H23A C23 H23C 109.5 . . ?
H23B C23 H23C 109.5 . . ?
C12 C11 H11 120.5 . . ?
C12 C11 C10 119.0(3) . . ?
C10 C11 H11 120.5 . . ?
C21 C22 H22A 109.5 . . ?
C21 C22 H22B 109.5 . . ?
C21 C22 H22C 109.5 . . ?
H22A C22 H22B 109.5 . . ?
H22A C22 H22C 109.5 . . ?
H22B C22 H22C 109.5 . . ?
C9 C10 C11 120.7(3) . . ?
C9 C10 H10 119.7 . . ?
C11 C10 H10 119.7 . . ?
C19 C18 H18 120.5 . . ?
C17 C18 C19 119.1(2) . . ?
C17 C18 H18 120.5 . . ?
O5 C24 H24A 109.9 . . ?
O5 C24 H24B 109.9 . . ?
O5 C24 C25 109.1(3) . . ?
H24A C24 H24B 108.3 . . ?
C25 C24 H24A 109.9 . . ?
C25 C24 H24B 109.9 . . ?
C1 C2 H2 119.1 . . ?
C3 C2 C1 121.9(2) . . ?
C3 C2 H2 119.1 . . ?
C24 C25 H25A 109.5 . . ?
C24 C25 H25B 109.5 . . ?
C24 C25 H25C 109.5 . . ?
H25A C25 H25B 109.5 . . ?
H25A C25 H25C 109.5 . . ?
H25B C25 H25C 109.5 . . ?

loop_
_geom_bond_atom_site_label_1
_geom_bond_atom_site_label_2
_geom_bond_distance
_geom_bond_site_symmetry_2
_geom_bond_publ_flag
Dy1 Cl1 2.6955(6) . ?
Dy1 O4 2.2736(17) . ?
Dy1 O1 2.3054(17) 4_565 ?
Dy1 O2 2.3810(17) . ?
Dy1 O5 2.3934(18) . ?
Dy1 N1 2.524(2) . ?
Dy1 N4 2.456(2) . ?
Dy1 N2 2.543(2) . ?
O4 C14 1.279(3) . ?
O1 C1 1.320(3) . ?
O2 C7 1.248(3) . ?
O5 H5 0.869(9) . ?
O5 C24 1.442(3) . ?
N1 C20 1.350(3) . ?
N1 C16 1.354(3) . ?
N3 H3 0.8800 . ?
N3 N2 1.377(3) . ?
N3 C7 1.349(3) . ?
O3 H3A 0.8400 . ?
O3 C8 1.353(3) . ?
N4 N5 1.381(3) . ?
N4 C15 1.291(3) . ?
N2 C21 1.289(3) . ?
N5 C14 1.331(3) . ?
C6 C5 1.406(4) . ?
C6 C7 1.470(3) . ?
C6 C1 1.426(3) . ?
C20 C19 1.389(4) . ?
C20 C21 1.491(3) . ?
C13 C14 1.479(3) . ?
C13 C12 1.396(4) . ?
C13 C8 1.411(3) . ?
C5 H5A 0.9500 . ?
C5 C4 1.382(4) . ?
C16 C17 1.391(4) . ?
C16 C15 1.481(3) . ?
C19 H19 0.9500 . ?
C19 C18 1.391(4) . ?
C21 C22 1.497(3) . ?
C4 H4 0.9500 . ?
C4 C3 1.397(4) . ?
C12 H12 0.9500 . ?
C12 C11 1.375(4) . ?
C1 C2 1.414(3) . ?
C17 H17 0.9500 . ?
C17 C18 1.386(4) . ?
C9 H9 0.9500 . ?
C9 C8 1.394(4) . ?
C9 C10 1.382(4) . ?
C15 C23 1.494(3) . ?
C3 H3B 0.9500 . ?
C3 C2 1.380(4) . ?
C23 H23A 0.9800 . ?
C23 H23B 0.9800 . ?
C23 H23C 0.9800 . ?
C11 H11 0.9500 . ?
C11 C10 1.390(4) . ?
C22 H22A 0.9800 . ?
C22 H22B 0.9800 . ?
C22 H22C 0.9800 . ?
C10 H10 0.9500 . ?
C18 H18 0.9500 . ?
C24 H24A 0.9900 . ?
C24 H24B 0.9900 . ?
C24 C25 1.498(5) . ?
C2 H2 0.9500 . ?
C25 H25A 0.9800 . ?
C25 H25B 0.9800 . ?
C25 H25C 0.9800 . ?

loop_
_geom_torsion_atom_site_label_1
_geom_torsion_atom_site_label_2
_geom_torsion_atom_site_label_3
_geom_torsion_atom_site_label_4
_geom_torsion
_geom_torsion_site_symmetry_1
_geom_torsion_site_symmetry_2
_geom_torsion_site_symmetry_3
_geom_torsion_site_symmetry_4
_geom_torsion_publ_flag
Dy1 O4 C14 N5 -11.6(3) . . . . ?
Dy1 O4 C14 C13 168.96(16) . . . . ?
Dy1 O1 C1 C6 -118.4(2) 4_566 . . . ?
Dy1 O1 C1 C2 60.8(3) 4_566 . . . ?
Dy1 O2 C7 N3 -8.6(3) . . . . ?
Dy1 O2 C7 C6 168.31(17) . . . . ?
Dy1 O5 C24 C25 -119.4(2) . . . . ?
Dy1 N1 C20 C19 -161.84(19) . . . . ?
Dy1 N1 C20 C21 19.3(3) . . . . ?
Dy1 N1 C16 C17 161.26(18) . . . . ?
Dy1 N1 C16 C15 -18.3(3) . . . . ?
Dy1 N4 N5 C14 8.1(3) . . . . ?
Dy1 N4 C15 C16 -9.3(3) . . . . ?
Dy1 N4 C15 C23 168.05(18) . . . . ?
Dy1 N2 C21 C20 -16.6(3) . . . . ?
Dy1 N2 C21 C22 161.43(19) . . . . ?
O1 C1 C2 C3 -175.0(2) . . . . ?
N1 C20 C19 C18 0.4(4) . . . . ?
N1 C20 C21 N2 -2.0(3) . . . . ?
N1 C20 C21 C22 179.9(2) . . . . ?
N1 C16 C17 C18 1.3(4) . . . . ?
N1 C16 C15 N4 17.9(3) . . . . ?
N1 C16 C15 C23 -159.5(2) . . . . ?
N3 N2 C21 C20 177.0(2) . . . . ?
N3 N2 C21 C22 -5.0(4) . . . . ?
N4 N5 C14 O4 1.5(3) . . . . ?
N4 N5 C14 C13 -179.0(2) . . . . ?
N2 N3 C7 O2 -1.7(3) . . . . ?
N2 N3 C7 C6 -178.8(2) . . . . ?
N5 N4 C15 C16 -176.9(2) . . . . ?
N5 N4 C15 C23 0.5(4) . . . . ?
C6 C5 C4 C3 1.6(4) . . . . ?
C6 C1 C2 C3 4.3(4) . . . . ?
C20 N1 C16 C17 -2.4(4) . . . . ?
C20 N1 C16 C15 178.1(2) . . . . ?
C20 C19 C18 C17 -1.5(4) . . . . ?
C13 C12 C11 C10 -0.4(4) . . . . ?
C5 C6 C7 O2 -8.1(4) . . . . ?
C5 C6 C7 N3 168.9(2) . . . . ?
C5 C6 C1 O1 174.2(2) . . . . ?
C5 C6 C1 C2 -5.0(4) . . . . ?
C5 C4 C3 C2 -2.4(4) . . . . ?
C16 N1 C20 C19 1.5(4) . . . . ?
C16 N1 C20 C21 -177.4(2) . . . . ?
C16 C17 C18 C19 0.7(4) . . . . ?
C19 C20 C21 N2 179.1(2) . . . . ?
C19 C20 C21 C22 1.0(4) . . . . ?
C21 C20 C19 C18 179.3(2) . . . . ?
C14 C13 C12 C11 -176.6(2) . . . . ?
C14 C13 C8 O3 -1.8(4) . . . . ?
C14 C13 C8 C9 177.0(3) . . . . ?
C4 C3 C2 C1 -0.6(4) . . . . ?
C12 C13 C14 O4 -0.9(4) . . . . ?
C12 C13 C14 N5 179.6(2) . . . . ?
C12 C13 C8 O3 -179.3(3) . . . . ?
C12 C13 C8 C9 -0.5(4) . . . . ?
C12 C11 C10 C9 -0.7(4) . . . . ?
C7 N3 N2 Dy1 9.8(3) . . . . ?
C7 N3 N2 C21 177.3(2) . . . . ?
C7 C6 C5 C4 -175.8(2) . . . . ?
C7 C6 C1 O1 -7.9(4) . . . . ?
C7 C6 C1 C2 172.9(2) . . . . ?
C1 C6 C5 C4 2.1(4) . . . . ?
C1 C6 C7 O2 174.0(2) . . . . ?
C1 C6 C7 N3 -9.0(4) . . . . ?
C17 C16 C15 N4 -161.6(2) . . . . ?
C17 C16 C15 C23 21.0(4) . . . . ?
C8 C13 C14 O4 -178.4(2) . . . . ?
C8 C13 C14 N5 2.1(4) . . . . ?
C8 C13 C12 C11 1.0(4) . . . . ?
C8 C9 C10 C11 1.2(5) . . . . ?
C15 N4 N5 C14 176.5(2) . . . . ?
C15 C16 C17 C18 -179.2(2) . . . . ?
C10 C9 C8 O3 178.3(3) . . . . ?
C10 C9 C8 C13 -0.6(5) . . . . ?
